data_1511684
loop_
_publ_author_name
'Krivovichev, S.V.'
'Filatov, S.K.'
'Shakhverdova, I.P.'
'Burns, P.C.'
'Krzhizhanovskaya, M.G.'
'Polyakova, I.G.'
'Bubnova, R.S.'

_publ_section_title
;
 Synthesis, crystal structure and thermal behavior of Rb3 B7 O12, a new
 compound
;
_journal_name_full 'Solid State Sciences'
_journal_page_first 985
_journal_page_last 992
_journal_paper_doi 10.1016/S1293-2558(02)01341-9
_journal_volume 4
_journal_year 2002
_chemical_formula_sum 'B7 O12 Rb3'
_chemical_name_systematic 'Rb3 (B7 O12)'
_space_group_IT_number 2
_symmetry_space_group_name_Hall '-P 1'
_symmetry_space_group_name_H-M 'P -1'
_cell_angle_alpha 91.183
_cell_angle_beta 91.781
_cell_angle_gamma 119.293
_cell_formula_units_Z 4
_cell_length_a 6.603
_cell_length_b 6.632
_cell_length_c 30.085
_cell_volume 1147.464
_citation_journal_id_ASTM SSSCFJ
_cod_data_source_file boron4-x_342.cif
_cod_data_source_block B7O12Rb3
_cod_database_code 1511684

loop_
_symmetry_equiv_pos_as_xyz
x,y,z
-x,-y,-z

loop_
_atom_site_label
_atom_site_type_symbol
_atom_site_fract_x
_atom_site_fract_y
_atom_site_fract_z
_atom_site_occupancy
_atom_site_U_iso_or_equiv
O12 O-2 -0.1952 0.9399 0.6295 1 0.0
B6 B+3 0.217 -0.294 0.0706 1 0.0
Rb4 Rb+1 -0.3231 0.7622 0.35885 1 0.0
Rb2 Rb+1 -0.4113 0.784 0.4769 1 0.0
B8 B+3 -0.059 0.671 0.5716 1 0.0
O21 O-2 -0.3229 0.9195 0.1258 1 0.0
O2 O-2 -0.405 0.8393 0.2715 1 0.0
O24 O-2 -0.629 0.298 0.3081 1 0.0
O22 O-2 -0.3761 0.7911 0.1958 1 0.0
O7 O-2 -0.166 1.1763 0.4158 1 0.0
B12 B+3 -0.629 0.249 0.2607 1 0.0
B2 B+3 0.337 0.127 -0.0773 1 0.0
Rb5 Rb+1 -0.0317 0.3615 0.19201 1 0.0
O19 O-2 -0.5794 0.4439 0.2341 1 0.0
O8 O-2 -0.2189 0.6363 0.1425 1 0.0
B11 B+3 -0.551 0.921 0.2618 1 0.0
O10 O-2 -0.26 0.48 0.4329 1 0.0
O9 O-2 0.1495 -0.0835 -0.0576 1 0.0
Rb6 Rb+1 0.3886 0.1263 0.15021 1 0.0
B4 B+3 -0.378 0.682 0.239 1 0.0
Rb1 Rb+1 0.3345 0.2052 0.02637 1 0.0
B1 B+3 0.908 0.311 0.068 1 0.0
O1 O-2 0.3212 0.3256 -0.0663 1 0.0
O15 O-2 0.1223 0.0694 0.2452 1 0.0
O16 O-2 0.1368 -0.531 0.0603 1 0.0
O13 O-2 -0.4778 1.1492 0.2537 1 0.0
O11 O-2 -0.1324 0.4352 0.5671 1 0.0
O4 O-2 -0.226 0.726 0.5626 1 0.0
B14 B+3 -0.618 0.191 0.3466 1 0.0
B13 B+3 0.048 0.838 0.252 1 0.0
B10 B+3 -0.233 0.932 0.5813 1 0.0
O23 O-2 -0.3955 0.2677 0.3653 1 0.0
B7 B+3 -0.351 0.246 0.4121 1 0.0
O18 O-2 -0.1706 0.6725 0.2497 1 0.0
O6 O-2 -0.4478 0.9197 0.5671 1 0.0
O17 O-2 -0.7869 0.7696 0.2597 1 0.0
B3 B+3 -0.036 0.637 0.4349 1 0.0
B9 B+3 0.177 0.38 -0.0943 1 0.0
O14 O-2 0.441 -0.1451 0.0603 1 0.0
O20 O-2 0.0288 0.8631 0.4368 1 0.0
B5 B+3 -0.307 0.774 0.1548 1 0.0
Rb3 Rb+1 -0.0363 0.3477 0.30772 1 0.0
O5 O-2 0.7595 0.3707 0.085 1 0.0
O3 O-2 0.079 -0.2294 0.0881 1 0.0
